data_1567565
loop_
_publ_author_name
'L\"offler, Sascha T.'
'H\"ummer, Julian'
'Scheurer, Andreas'
'Heinemann, Frank W.'
'Meyer, Karsten'

_publ_section_title
;
 Unprecedented pairs of uranium (iv/v) hydroxido and (iv/v/vi) oxido
 complexes supported by a seven-coordinate cyclen-anchored tris-aryloxide
 ligand
;
_journal_name_full 'Chemical Science'
_journal_paper_doi 10.1039/D2SC02736D
_journal_year 2022
_chemical_absolute_configuration ad
_chemical_formula_moiety 'C54 H85 Cl N4 O3 U, 2(C4 H8 O)'
_chemical_formula_sum 'C62 H101 Cl N4 O5 U'
_chemical_formula_weight 1255.94
_chemical_properties_physical Air-sensitive,Moisture-sensitive,Oxygen-sensitive
_space_group_crystal_system orthorhombic
_space_group_IT_number 19
_space_group_name_Hall 'P 2ac 2ab'
_space_group_name_H-M_alt 'P 21 21 21'
_atom_sites_solution_hydrogens geom
_audit_creation_date 2021-03-17
_audit_creation_method
;
Olex2 1.2
(compiled 2018.05.29 svn.r3508 for OlexSys, GUI svn.r5506)
;
_audit_update_record
;
2022-02-08 deposited with the CCDC.	2022-08-03 downloaded from the CCDC.
;
_cell_angle_alpha 90
_cell_angle_beta 90
_cell_angle_gamma 90
_cell_formula_units_Z 4
_cell_length_a 15.083(3)
_cell_length_b 17.018(3)
_cell_length_c 24.513(5)
_cell_measurement_reflns_used 9181
_cell_measurement_temperature 100(2)
_cell_measurement_theta_max 24.32
_cell_measurement_theta_min 2.14
_cell_volume 6292(2)
_computing_cell_refinement 'Bruker SAINT'
_computing_data_collection 'Bruker APEX3'
_computing_data_reduction 'Bruker SAINT'
_computing_molecular_graphics 'SHELXTL 6.12 (Bruker AXS, 2002)'
_computing_publication_material 'Olex2 (Dolomanov et al., 2009)'
_computing_structure_refinement 'SHELXL-2018/3 (Sheldrick, 2015)'
_computing_structure_solution 'SHELX XT 2014/5 (Sheldrick, 2015)'
_diffrn_ambient_temperature 100(2)
_diffrn_detector_area_resol_mean 83.33
_diffrn_measured_fraction_theta_full 0.999
_diffrn_measured_fraction_theta_max 0.987
_diffrn_measurement_device_type 'Bruker Kappa APEX II'
_diffrn_measurement_method '\f and \w scans'
_diffrn_radiation_monochromator 'Quazar focussing montel optics'
_diffrn_radiation_source 'ImuS high brilliance micro-focus tube'
_diffrn_radiation_type MoK\a
_diffrn_radiation_wavelength 0.71073
_diffrn_reflns_av_R_equivalents 0.1095
_diffrn_reflns_av_unetI/netI 0.0583
_diffrn_reflns_Laue_measured_fraction_full 0.999
_diffrn_reflns_Laue_measured_fraction_max 0.987
_diffrn_reflns_limit_h_max 19
_diffrn_reflns_limit_h_min -19
_diffrn_reflns_limit_k_max 21
_diffrn_reflns_limit_k_min -21
_diffrn_reflns_limit_l_max 31
_diffrn_reflns_limit_l_min -31
_diffrn_reflns_number 179377
_diffrn_reflns_point_group_measured_fraction_full 0.999
_diffrn_reflns_point_group_measured_fraction_max 0.985
_diffrn_reflns_theta_full 25.242
_diffrn_reflns_theta_max 27.450
_diffrn_reflns_theta_min 1.457
_diffrn_standards_number 0
_exptl_absorpt_coefficient_mu 2.670
_exptl_absorpt_correction_T_max 0.7455
_exptl_absorpt_correction_T_min 0.5679
_exptl_absorpt_correction_type multi-scan
_exptl_absorpt_process_details
;
SADABS-2014/5 (Bruker,2014/5) was used for absorption correction.
wR2(int) was 0.1214 before and 0.0894 after correction.
The Ratio of minimum to maximum transmission is 0.7618.
The \l/2 correction factor is Not present.
;
_exptl_crystal_colour green
_exptl_crystal_density_diffrn 1.326
_exptl_crystal_density_method 'not measured'
_exptl_crystal_description needle
_exptl_crystal_F_000 2600
_exptl_crystal_recrystallization_method 'Re-crystallisation from solvent: tetrahydrofuran'
_exptl_crystal_size_max 0.21
_exptl_crystal_size_mid 0.08
_exptl_crystal_size_min 0.03
_refine_diff_density_max 6.097
_refine_diff_density_min -1.126
_refine_diff_density_rms 0.173
_refine_ls_abs_structure_details
;
 Flack x determined using 4901 quotients [(I+)-(I-)]/[(I+)+(I-)]
 (Parsons, Flack and Wagner, Acta Cryst. B69 (2013) 249-259).
;
_refine_ls_abs_structure_Flack 0.007(3)
_refine_ls_extinction_method none
_refine_ls_goodness_of_fit_ref 1.109
_refine_ls_hydrogen_treatment constr
_refine_ls_matrix_type full
_refine_ls_number_parameters 723
_refine_ls_number_reflns 14173
_refine_ls_number_restraints 210
_refine_ls_restrained_S_all 1.104
_refine_ls_R_factor_all 0.0679
_refine_ls_R_factor_gt 0.0493
_refine_ls_shift/su_max 0.001
_refine_ls_shift/su_mean 0.000
_refine_ls_structure_factor_coef Fsqd
_refine_ls_weighting_details 'w=1/[\s^2^(Fo^2^)+(0.0738P)^2^+10.0893P] where P=(Fo^2^+2Fc^2^)/3'
_refine_ls_weighting_scheme calc
_refine_ls_wR_factor_gt 0.1192
_refine_ls_wR_factor_ref 0.1308
_reflns_Friedel_coverage 0.825
_reflns_Friedel_fraction_full 1.000
_reflns_Friedel_fraction_max 0.983
_reflns_number_gt 12099
_reflns_number_total 14173
_reflns_threshold_expression 'I > 2\s(I)'
_cod_data_source_file d2sc02736d2.cif
_cod_data_source_block jbh1704
_cod_database_code 1567565
_shelx_shelxl_version_number 2018/3
_shelx_space_group_comment
;
The symmetry employed for this shelxl refinement is uniquely defined
by the following loop, which should always be used as a source of
symmetry information in preference to the above space-group names.
They are only intended as comments.
;
_shelx_estimated_absorpt_t_max 0.924
_shelx_estimated_absorpt_t_min 0.604
_olex2_refinement_description
;
1. Fixed Uiso
 At 1.2 times of:
  All C(H) groups, All C(H,H) groups
 At 1.5 times of:
  All C(H,H,H) groups
2. Uiso/Uaniso restraints and constraints
O100 \\sim C101 \\sim C102 \\sim C103 \\sim C104 \\sim O110 \\sim C111 \\sim
C112 \\sim C113 \\sim C114: within 2A with sigma of 0.005 and sigma for
terminal atoms of 0.01
O200 \\sim C201 \\sim C202 \\sim C203 \\sim C204: within 2A with sigma of 0.005
and sigma for terminal atoms of 0.01
3. Same fragment restrains
{O100, C101, C102, C103, C104} sigma for 1-2: 0.02, 1-3: 0.04
as
{O110, C111, C112, C113, C114}
{O100, C101, C102, C103, C104} sigma for 1-2: 0.02, 1-3: 0.04
as
{O200, C201, C202, C203, C204}
4. Others
 Sof(O110)=Sof(C111)=Sof(H11A)=Sof(H11B)=Sof(C112)=Sof(H11C)=Sof(H11D)=
 Sof(C113)=Sof(H11E)=Sof(H11F)=Sof(C114)=Sof(H11G)=Sof(H11H)=1-FVAR(1)
 Sof(O100)=Sof(C101)=Sof(H10A)=Sof(H10B)=Sof(C102)=Sof(H10C)=Sof(H10D)=
 Sof(C103)=Sof(H10E)=Sof(H10F)=Sof(C104)=Sof(H10G)=Sof(H10H)=FVAR(1)
5.a Secondary CH2 refined with riding coordinates:
 C1(H1A,H1B), C2(H2A,H2B), C3(H3A,H3B), C4(H4A,H4B), C5(H5A,H5B), C6(H6A,H6B),
 C7(H7A,H7B), C8(H8A,H8B), C9(H9A,H9B), C24(H24A,H24B), C39(H39A,H39B),
 C101(H10A,H10B), C102(H10C,H10D), C103(H10E,H10F), C104(H10G,H10H), C111(H11A,
 H11B), C112(H11C,H11D), C113(H11E,H11F), C114(H11G,H11H), C201(H20A,H20B),
 C202(H20C,H20D), C203(H20E,H20F), C204(H20G,H20H)
5.b Aromatic/amide H refined with riding coordinates:
 C13(H13), C15(H15), C28(H28), C30(H30), C43(H43), C45(H45)
5.c Idealised Me refined as rotating group:
 C17(H17A,H17B,H17C), C18(H18A,H18B,H18C), C19(H19A,H19B,H19C), C21(H21A,H21B,
 H21C), C22(H22A,H22B,H22C), C23(H23A,H23B,H23C), C32(H32A,H32B,H32C), C33(H33A,
 H33B,H33C), C34(H34A,H34B,H34C), C36(H36A,H36B,H36C), C37(H37A,H37B,H37C),
 C38(H38A,H38B,H38C), C47(H47A,H47B,H47C), C48(H48A,H48B,H48C), C49(H49A,H49B,
 H49C), C51(H51A,H51B,H51C), C52(H52A,H52B,H52C), C53(H53A,H53B,H53C), C54(H54A,
 H54B,H54C)
;
_olex2_submission_special_instructions 'No special instructions were received'

loop_
_space_group_symop_operation_xyz
'x, y, z'
'-x+1/2, -y, z+1/2'
'-x, y+1/2, -z+1/2'
'x+1/2, -y+1/2, -z'

loop_
_atom_site_label
_atom_site_type_symbol
_atom_site_fract_x
_atom_site_fract_y
_atom_site_fract_z
_atom_site_U_iso_or_equiv
_atom_site_adp_type
_atom_site_occupancy
_atom_site_site_symmetry_order
_atom_site_calc_flag
_atom_site_refinement_flags_posn
_atom_site_refinement_flags_adp
_atom_site_refinement_flags_occupancy
_atom_site_disorder_assembly
_atom_site_disorder_group
U1 U 1.02227(2) -0.13892(2) 0.46870(2) 0.01860(10) Uani 1 1 d . . . . .
Cl1 Cl 0.86484(14) -0.22273(14) 0.47091(10) 0.0238(4) Uani 1 1 d . . . . .
O1 O 0.9958(4) -0.1483(4) 0.3827(2) 0.0212(14) Uani 1 1 d . . . . .
O2 O 1.0419(4) -0.0134(3) 0.4488(2) 0.0190(14) Uani 1 1 d . . . . .
O3 O 0.9503(4) -0.0905(4) 0.5378(2) 0.0212(14) Uani 1 1 d . . . . .
N1 N 1.1764(5) -0.1493(5) 0.4117(3) 0.0219(17) Uani 1 1 d . . . . .
N2 N 1.1610(5) -0.0819(5) 0.5239(3) 0.0196(16) Uani 1 1 d . . . . .
N3 N 1.0614(6) -0.2224(5) 0.5624(3) 0.0223(17) Uani 1 1 d . . . . .
N4 N 1.0762(6) -0.2931(5) 0.4493(3) 0.0220(17) Uani 1 1 d . . . . .
C1 C 1.2529(6) -0.1287(6) 0.4466(4) 0.024(2) Uani 1 1 d . . . . .
H1A H 1.303401 -0.113906 0.422943 0.028 Uiso 1 1 calc R . . . .
H1B H 1.270613 -0.175704 0.467745 0.028 Uiso 1 1 calc R . . . .
C2 C 1.2341(7) -0.0617(6) 0.4859(4) 0.024(2) Uani 1 1 d . . . . .
H2A H 1.288324 -0.049847 0.507068 0.029 Uiso 1 1 calc R . . . .
H2B H 1.217814 -0.014112 0.464969 0.029 Uiso 1 1 calc R . . . .
C3 C 1.1940(6) -0.1371(7) 0.5663(4) 0.026(2) Uani 1 1 d . . . . .
H3A H 1.233143 -0.108320 0.591818 0.031 Uiso 1 1 calc R . . . .
H3B H 1.229682 -0.178771 0.548586 0.031 Uiso 1 1 calc R . . . .
C4 C 1.1180(7) -0.1750(6) 0.5983(4) 0.025(2) Uani 1 1 d . . . . .
H4A H 1.142719 -0.208784 0.627468 0.030 Uiso 1 1 calc R . . . .
H4B H 1.081929 -0.133420 0.615826 0.030 Uiso 1 1 calc R . . . .
C5 C 1.1041(7) -0.2989(6) 0.5500(4) 0.024(2) Uani 1 1 d . . . . .
H5A H 1.097836 -0.334081 0.581917 0.029 Uiso 1 1 calc R . . . .
H5B H 1.168262 -0.290314 0.543730 0.029 Uiso 1 1 calc R . . . .
C6 C 1.0651(7) -0.3385(6) 0.5009(4) 0.025(2) Uani 1 1 d . . . . .
H6A H 1.093351 -0.390619 0.496391 0.030 Uiso 1 1 calc R . . . .
H6B H 1.001061 -0.347197 0.507299 0.030 Uiso 1 1 calc R . . . .
C7 C 1.1706(7) -0.2932(6) 0.4328(4) 0.026(2) Uani 1 1 d . . . . .
H7A H 1.186162 -0.345096 0.417297 0.032 Uiso 1 1 calc R . . . .
H7B H 1.208314 -0.284275 0.465296 0.032 Uiso 1 1 calc R . . . .
C8 C 1.1890(7) -0.2291(6) 0.3905(4) 0.025(2) Uani 1 1 d . . . . .
H8A H 1.250707 -0.234543 0.377302 0.030 Uiso 1 1 calc R . . . .
H8B H 1.149028 -0.236954 0.358885 0.030 Uiso 1 1 calc R . . . .
C9 C 1.1748(6) -0.0927(6) 0.3657(4) 0.022(2) Uani 1 1 d . . . . .
H9A H 1.234362 -0.092781 0.348720 0.027 Uiso 1 1 calc R . . . .
H9B H 1.165118 -0.039628 0.381076 0.027 Uiso 1 1 calc R . . . .
C10 C 1.1076(7) -0.1053(6) 0.3212(4) 0.021(2) Uani 1 1 d . . . . .
C11 C 1.0200(7) -0.1287(6) 0.3309(3) 0.026(2) Uani 1 1 d . . . . .
C12 C 0.9571(6) -0.1320(6) 0.2884(3) 0.0198(19) Uani 1 1 d . . . . .
C13 C 0.9857(7) -0.1071(6) 0.2372(3) 0.024(2) Uani 1 1 d . . . . .
H13 H 0.943904 -0.107053 0.208224 0.029 Uiso 1 1 calc R . . . .
C14 C 1.0711(7) -0.0824(6) 0.2259(4) 0.0213(19) Uani 1 1 d . . . . .
C15 C 1.1308(7) -0.0824(6) 0.2684(4) 0.024(2) Uani 1 1 d . . . . .
H15 H 1.190021 -0.066273 0.261549 0.029 Uiso 1 1 calc R . . . .
C16 C 0.8608(7) -0.1594(6) 0.2975(4) 0.025(2) Uani 1 1 d . . . . .
C17 C 0.8125(8) -0.1075(7) 0.3396(4) 0.029(2) Uani 1 1 d . . . . .
H17A H 0.750789 -0.124866 0.343014 0.044 Uiso 1 1 calc GR . . . .
H17B H 0.813918 -0.052659 0.327506 0.044 Uiso 1 1 calc GR . . . .
H17C H 0.842096 -0.112057 0.375058 0.044 Uiso 1 1 calc GR . . . .
C18 C 0.8576(8) -0.2437(7) 0.3164(4) 0.032(2) Uani 1 1 d . . . . .
H18A H 0.880461 -0.247214 0.353773 0.047 Uiso 1 1 calc GR . . . .
H18B H 0.894117 -0.276202 0.292237 0.047 Uiso 1 1 calc GR . . . .
H18C H 0.796211 -0.262513 0.315536 0.047 Uiso 1 1 calc GR . . . .
C19 C 0.8060(7) -0.1539(7) 0.2447(4) 0.030(2) Uani 1 1 d . . . . .
H19A H 0.834949 -0.184527 0.215934 0.045 Uiso 1 1 calc GR . . . .
H19B H 0.801718 -0.098796 0.233307 0.045 Uiso 1 1 calc GR . . . .
H19C H 0.746343 -0.174758 0.251203 0.045 Uiso 1 1 calc GR . . . .
C20 C 1.0990(7) -0.0512(6) 0.1698(4) 0.025(2) Uani 1 1 d . . . . .
C21 C 1.0256(9) -0.0570(6) 0.1274(4) 0.034(2) Uani 1 1 d . . . . .
H21A H 1.013595 -0.112402 0.119356 0.050 Uiso 1 1 calc GR . . . .
H21B H 1.044305 -0.030201 0.093888 0.050 Uiso 1 1 calc GR . . . .
H21C H 0.971741 -0.032091 0.141502 0.050 Uiso 1 1 calc GR . . . .
C22 C 1.1793(8) -0.0973(7) 0.1486(4) 0.036(3) Uani 1 1 d . . . . .
H22A H 1.228264 -0.092791 0.174734 0.053 Uiso 1 1 calc GR . . . .
H22B H 1.197791 -0.075898 0.113308 0.053 Uiso 1 1 calc GR . . . .
H22C H 1.163215 -0.152779 0.144307 0.053 Uiso 1 1 calc GR . . . .
C23 C 1.1254(8) 0.0351(7) 0.1753(4) 0.034(3) Uani 1 1 d . . . . .
H23A H 1.073578 0.066058 0.186283 0.051 Uiso 1 1 calc GR . . . .
H23B H 1.147423 0.054393 0.140108 0.051 Uiso 1 1 calc GR . . . .
H23C H 1.172006 0.040309 0.202860 0.051 Uiso 1 1 calc GR . . . .
C24 C 1.1312(7) -0.0096(6) 0.5527(4) 0.025(2) Uani 1 1 d . . . . .
H24A H 1.178287 0.005532 0.578754 0.030 Uiso 1 1 calc R . . . .
H24B H 1.078125 -0.023380 0.574423 0.030 Uiso 1 1 calc R . . . .
C25 C 1.1086(7) 0.0623(6) 0.5190(4) 0.024(2) Uani 1 1 d . . . . .
C26 C 1.0627(6) 0.0574(5) 0.4680(4) 0.0230(18) Uani 1 1 d . . . . .
C27 C 1.0377(7) 0.1289(6) 0.4422(4) 0.025(2) Uani 1 1 d . . . . .
C28 C 1.0535(7) 0.1998(6) 0.4692(5) 0.027(2) Uani 1 1 d . . . . .
H28 H 1.034829 0.247048 0.452098 0.033 Uiso 1 1 calc R . . . .
C29 C 1.0951(7) 0.2053(6) 0.5196(4) 0.028(2) Uani 1 1 d . . . . .
C30 C 1.1242(7) 0.1353(6) 0.5424(4) 0.027(2) Uani 1 1 d . . . . .
H30 H 1.156375 0.137437 0.575656 0.033 Uiso 1 1 calc R . . . .
C31 C 0.9867(7) 0.1276(6) 0.3876(3) 0.026(2) Uani 1 1 d . . . . .
C32 C 0.8986(7) 0.0856(8) 0.3967(4) 0.034(3) Uani 1 1 d . . . . .
H32A H 0.863396 0.087698 0.363077 0.051 Uiso 1 1 calc GR . . . .
H32B H 0.866032 0.111540 0.426210 0.051 Uiso 1 1 calc GR . . . .
H32C H 0.909739 0.030701 0.406476 0.051 Uiso 1 1 calc GR . . . .
C33 C 1.0394(8) 0.0855(7) 0.3438(4) 0.034(3) Uani 1 1 d . . . . .
H33A H 1.049817 0.031017 0.354908 0.051 Uiso 1 1 calc GR . . . .
H33B H 1.096389 0.112166 0.338560 0.051 Uiso 1 1 calc GR . . . .
H33C H 1.006035 0.086243 0.309448 0.051 Uiso 1 1 calc GR . . . .
C34 C 0.9673(9) 0.2110(7) 0.3671(4) 0.039(3) Uani 1 1 d . . . . .
H34A H 1.023134 0.239966 0.363364 0.058 Uiso 1 1 calc GR . . . .
H34B H 0.928860 0.238033 0.393290 0.058 Uiso 1 1 calc GR . . . .
H34C H 0.937640 0.208170 0.331619 0.058 Uiso 1 1 calc GR . . . .
C35 C 1.1046(9) 0.2832(7) 0.5509(4) 0.034(3) Uani 1 1 d . . . . .
C36 C 1.0657(10) 0.3549(7) 0.5192(4) 0.043(3) Uani 1 1 d . . . . .
H36A H 1.069811 0.402105 0.541976 0.065 Uiso 1 1 calc GR . . . .
H36B H 1.003374 0.344732 0.510279 0.065 Uiso 1 1 calc GR . . . .
H36C H 1.099348 0.362934 0.485474 0.065 Uiso 1 1 calc GR . . . .
C37 C 1.2035(9) 0.2983(7) 0.5615(5) 0.039(3) Uani 1 1 d . . . . .
H37A H 1.227319 0.256300 0.584628 0.059 Uiso 1 1 calc GR . . . .
H37B H 1.210724 0.348941 0.579978 0.059 Uiso 1 1 calc GR . . . .
H37C H 1.235507 0.299152 0.526733 0.059 Uiso 1 1 calc GR . . . .
C38 C 1.0543(9) 0.2775(7) 0.6057(5) 0.039(3) Uani 1 1 d . . . . .
H38A H 1.082315 0.237444 0.628751 0.059 Uiso 1 1 calc GR . . . .
H38B H 0.992446 0.262921 0.598890 0.059 Uiso 1 1 calc GR . . . .
H38C H 1.056361 0.328407 0.624360 0.059 Uiso 1 1 calc GR . . . .
C39 C 0.9768(8) -0.2410(6) 0.5926(4) 0.0267(19) Uani 1 1 d . . . . .
H39A H 0.991607 -0.275847 0.623610 0.032 Uiso 1 1 calc R . . . .
H39B H 0.937655 -0.271009 0.567737 0.032 Uiso 1 1 calc R . . . .
C40 C 0.9245(7) -0.1707(5) 0.6146(3) 0.019(2) Uani 1 1 d . . . . .
C41 C 0.9076(7) -0.1019(6) 0.5848(4) 0.0212(19) Uani 1 1 d . . . . .
C42 C 0.8436(7) -0.0473(7) 0.6038(4) 0.027(2) Uani 1 1 d . . . . .
C43 C 0.8066(7) -0.0619(6) 0.6554(4) 0.028(2) Uani 1 1 d . . . . .
H43 H 0.766319 -0.024163 0.669606 0.034 Uiso 1 1 calc R . . . .
C44 C 0.8248(7) -0.1272(6) 0.6869(4) 0.025(2) Uani 1 1 d . . . . .
C45 C 0.8847(7) -0.1816(6) 0.6659(4) 0.026(2) Uani 1 1 d . . . . .
H45 H 0.898923 -0.227008 0.686621 0.031 Uiso 1 1 calc R . . . .
C46 C 0.8143(7) 0.0237(6) 0.5699(4) 0.027(2) Uani 1 1 d . . . . .
C47 C 0.7774(8) -0.0042(7) 0.5149(4) 0.030(2) Uani 1 1 d . . . . .
H47A H 0.760445 0.041525 0.492928 0.045 Uiso 1 1 calc GR . . . .
H47B H 0.725330 -0.037407 0.521083 0.045 Uiso 1 1 calc GR . . . .
H47C H 0.822952 -0.034367 0.495593 0.045 Uiso 1 1 calc GR . . . .
C48 C 0.8918(8) 0.0806(7) 0.5611(4) 0.031(2) Uani 1 1 d . . . . .
H48A H 0.938182 0.054412 0.539801 0.046 Uiso 1 1 calc GR . . . .
H48B H 0.915865 0.096633 0.596498 0.046 Uiso 1 1 calc GR . . . .
H48C H 0.870799 0.127021 0.541286 0.046 Uiso 1 1 calc GR . . . .
C49 C 0.7406(8) 0.0709(8) 0.5976(5) 0.041(3) Uani 1 1 d . . . . .
H49A H 0.724752 0.115880 0.574582 0.061 Uiso 1 1 calc GR . . . .
H49B H 0.761358 0.089731 0.633109 0.061 Uiso 1 1 calc GR . . . .
H49C H 0.688473 0.037311 0.602666 0.061 Uiso 1 1 calc GR . . . .
C50 C 0.7792(7) -0.1371(8) 0.7428(4) 0.031(2) Uani 1 1 d . . . . .
C51 C 0.8207(9) -0.0774(7) 0.7824(4) 0.035(3) Uani 1 1 d . . . . .
H51A H 0.790074 -0.080059 0.817586 0.053 Uiso 1 1 calc GR . . . .
H51B H 0.814982 -0.024353 0.767269 0.053 Uiso 1 1 calc GR . . . .
H51C H 0.883636 -0.089832 0.787551 0.053 Uiso 1 1 calc GR . . . .
C52 C 0.6799(8) -0.1207(7) 0.7377(4) 0.040(3) Uani 1 1 d . . . . .
H52A H 0.653894 -0.156545 0.710813 0.060 Uiso 1 1 calc GR . . . .
H52B H 0.670889 -0.066268 0.725808 0.060 Uiso 1 1 calc GR . . . .
H52C H 0.651342 -0.128670 0.773145 0.060 Uiso 1 1 calc GR . . . .
C53 C 0.7897(10) -0.2192(7) 0.7647(4) 0.043(3) Uani 1 1 d . . . . .
H53A H 0.763397 -0.222340 0.801170 0.064 Uiso 1 1 calc GR . . . .
H53B H 0.852840 -0.232429 0.766756 0.064 Uiso 1 1 calc GR . . . .
H53C H 0.759640 -0.256389 0.740357 0.064 Uiso 1 1 calc GR . . . .
C54 C 1.0242(8) -0.3319(6) 0.4068(4) 0.027(2) Uani 1 1 d . . . . .
H54A H 1.028247 -0.301696 0.372877 0.041 Uiso 1 1 calc GR . . . .
H54B H 0.962055 -0.335085 0.418333 0.041 Uiso 1 1 calc GR . . . .
H54C H 1.047317 -0.385019 0.400778 0.041 Uiso 1 1 calc GR . . . .
O100 O 0.7990(16) 0.4273(11) 0.5993(9) 0.090(4) Uani 0.669(18) 1 d D U P A 1
C101 C 0.791(4) 0.348(2) 0.5754(11) 0.089(4) Uani 0.669(18) 1 d D U P A 1
H10A H 0.846031 0.334030 0.555563 0.106 Uiso 0.669(18) 1 calc R . P A 1
H10B H 0.740509 0.345905 0.549767 0.106 Uiso 0.669(18) 1 calc R . P A 1
C102 C 0.777(3) 0.2954(16) 0.6228(12) 0.088(4) Uani 0.669(18) 1 d D U P A 1
H10C H 0.712841 0.282712 0.625886 0.106 Uiso 0.669(18) 1 calc R . P A 1
H10D H 0.809497 0.245682 0.617100 0.106 Uiso 0.669(18) 1 calc R . P A 1
C103 C 0.807(3) 0.3321(18) 0.6726(11) 0.089(4) Uani 0.669(18) 1 d D U P A 1
H10E H 0.862714 0.308658 0.685691 0.107 Uiso 0.669(18) 1 calc R . P A 1
H10F H 0.761264 0.328490 0.701689 0.107 Uiso 0.669(18) 1 calc R . P A 1
C104 C 0.820(3) 0.4162(16) 0.6540(12) 0.090(4) Uani 0.669(18) 1 d D U P A 1
H10G H 0.782095 0.451140 0.676482 0.108 Uiso 0.669(18) 1 calc R . P A 1
H10H H 0.882328 0.431316 0.660174 0.108 Uiso 0.669(18) 1 calc R . P A 1
O110 O 0.870(3) 0.412(2) 0.5836(15) 0.091(4) Uani 0.331(18) 1 d D U P A 2
C111 C 0.802(7) 0.351(4) 0.5779(19) 0.089(4) Uani 0.331(18) 1 d D U P A 2
H11A H 0.819709 0.311036 0.550407 0.107 Uiso 0.331(18) 1 calc R . P A 2
H11B H 0.743897 0.373177 0.567703 0.107 Uiso 0.331(18) 1 calc R . P A 2
C112 C 0.800(5) 0.316(3) 0.634(2) 0.090(4) Uani 0.331(18) 1 d D U P A 2
H11C H 0.740661 0.293075 0.641431 0.107 Uiso 0.331(18) 1 calc R . P A 2
H11D H 0.844735 0.273901 0.637360 0.107 Uiso 0.331(18) 1 calc R . P A 2
C113 C 0.818(5) 0.379(4) 0.6727(18) 0.089(4) Uani 0.331(18) 1 d D U P A 2
H11E H 0.851577 0.358884 0.704793 0.107 Uiso 0.331(18) 1 calc R . P A 2
H11F H 0.763462 0.404867 0.685059 0.107 Uiso 0.331(18) 1 calc R . P A 2
C114 C 0.875(5) 0.433(3) 0.6376(19) 0.090(4) Uani 0.331(18) 1 d D U P A 2
H11G H 0.854890 0.487495 0.642302 0.108 Uiso 0.331(18) 1 calc R . P A 2
H11H H 0.937595 0.429424 0.649758 0.108 Uiso 0.331(18) 1 calc R . P A 2
O200 O 0.9443(14) 0.6046(13) 0.7146(6) 0.143(5) Uani 1 1 d D U . . .
C201 C 1.0312(17) 0.6351(19) 0.7259(8) 0.136(5) Uani 1 1 d D U . . .
H20A H 1.032851 0.693041 0.722421 0.163 Uiso 1 1 calc R . . . .
H20B H 1.076315 0.611798 0.701383 0.163 Uiso 1 1 calc R . . . .
C202 C 1.0446(18) 0.6102(18) 0.7827(8) 0.132(5) Uani 1 1 d D U . . .
H20C H 1.103296 0.584660 0.785988 0.158 Uiso 1 1 calc R . . . .
H20D H 1.044473 0.657114 0.806534 0.158 Uiso 1 1 calc R . . . .
C203 C 0.9762(19) 0.5557(17) 0.8012(9) 0.132(5) Uani 1 1 d D U . . .
H20E H 0.951153 0.572436 0.836662 0.159 Uiso 1 1 calc R . . . .
H20F H 1.000091 0.501760 0.804829 0.159 Uiso 1 1 calc R . . . .
C204 C 0.9072(17) 0.5599(19) 0.7565(10) 0.141(5) Uani 1 1 d D U . . .
H20G H 0.892406 0.506562 0.743268 0.169 Uiso 1 1 calc R . . . .
H20H H 0.852412 0.585085 0.770233 0.169 Uiso 1 1 calc R . . . .

loop_
_atom_site_aniso_label
_atom_site_aniso_U_11
_atom_site_aniso_U_22
_atom_site_aniso_U_33
_atom_site_aniso_U_23
_atom_site_aniso_U_13
_atom_site_aniso_U_12
U1 0.01602(15) 0.02647(17) 0.01333(13) 0.00138(14) 0.00001(13) 0.00027(16)
Cl1 0.0184(10) 0.0324(12) 0.0207(9) 0.0026(10) 0.0024(10) -0.0064(9)
O1 0.022(4) 0.027(4) 0.014(3) 0.002(2) 0.001(2) -0.001(3)
O2 0.028(4) 0.009(3) 0.020(3) 0.002(2) -0.003(2) -0.008(3)
O3 0.025(3) 0.028(4) 0.010(3) 0.002(3) 0.000(2) 0.003(3)
N1 0.016(4) 0.033(5) 0.017(3) 0.003(3) -0.005(3) 0.004(4)
N2 0.016(3) 0.023(4) 0.020(4) 0.005(3) -0.006(3) -0.001(3)
N3 0.026(4) 0.024(4) 0.017(4) 0.001(3) -0.001(3) 0.002(4)
N4 0.025(4) 0.025(5) 0.016(3) 0.001(3) -0.001(3) -0.002(4)
C1 0.018(4) 0.031(6) 0.022(4) 0.006(4) -0.001(3) 0.000(4)
C2 0.020(5) 0.031(6) 0.021(4) 0.003(4) -0.004(4) -0.004(4)
C3 0.024(5) 0.034(5) 0.019(4) 0.006(5) -0.006(3) 0.007(5)
C4 0.022(5) 0.028(6) 0.024(5) 0.005(4) -0.004(4) 0.001(4)
C5 0.025(5) 0.028(6) 0.020(4) 0.008(4) -0.004(4) 0.003(4)
C6 0.028(5) 0.022(5) 0.024(5) 0.005(4) -0.002(4) 0.003(4)
C7 0.026(5) 0.034(6) 0.020(4) 0.000(4) -0.003(4) 0.012(5)
C8 0.022(5) 0.034(6) 0.019(4) 0.002(4) 0.001(4) 0.005(4)
C9 0.018(5) 0.028(6) 0.020(4) 0.003(4) 0.000(4) 0.002(4)
C10 0.023(5) 0.026(5) 0.015(4) -0.003(4) 0.005(4) 0.002(4)
C11 0.030(5) 0.038(6) 0.008(3) 0.005(3) -0.002(4) 0.004(6)
C12 0.022(5) 0.022(5) 0.016(4) -0.002(4) -0.001(3) -0.003(4)
C13 0.027(5) 0.032(5) 0.012(4) 0.000(3) -0.001(4) 0.002(5)
C14 0.023(5) 0.024(5) 0.017(4) -0.002(4) 0.000(4) 0.002(4)
C15 0.026(5) 0.030(6) 0.016(4) 0.002(4) 0.007(4) -0.003(4)
C16 0.024(5) 0.038(7) 0.013(4) 0.001(4) -0.003(4) -0.002(4)
C17 0.025(6) 0.039(6) 0.024(5) 0.002(4) 0.000(4) 0.001(5)
C18 0.030(6) 0.035(6) 0.029(5) 0.004(5) -0.004(5) -0.007(5)
C19 0.029(5) 0.038(7) 0.023(5) 0.001(4) -0.008(4) -0.004(5)
C20 0.032(6) 0.031(6) 0.012(4) 0.002(4) 0.002(4) 0.003(5)
C21 0.041(6) 0.038(6) 0.022(4) 0.002(4) -0.001(5) 0.004(6)
C22 0.037(6) 0.044(7) 0.026(5) 0.004(5) 0.007(5) 0.002(6)
C23 0.043(7) 0.032(6) 0.027(5) 0.008(4) 0.004(5) -0.006(5)
C24 0.030(5) 0.019(5) 0.025(4) 0.005(4) -0.006(4) -0.008(4)
C25 0.025(5) 0.030(6) 0.018(5) 0.002(4) -0.002(4) -0.002(4)
C26 0.020(4) 0.027(5) 0.022(4) -0.005(4) -0.001(4) -0.002(4)
C27 0.031(5) 0.024(5) 0.020(4) 0.002(4) -0.004(4) -0.003(4)
C28 0.029(5) 0.026(5) 0.027(4) 0.004(5) -0.003(5) -0.002(4)
C29 0.031(6) 0.028(6) 0.027(5) 0.001(4) -0.003(4) -0.003(4)
C30 0.030(5) 0.022(5) 0.031(5) 0.001(4) -0.006(4) 0.001(5)
C31 0.029(5) 0.028(5) 0.020(4) 0.004(4) -0.004(4) 0.002(5)
C32 0.030(6) 0.044(7) 0.028(5) 0.007(5) -0.005(4) 0.000(5)
C33 0.040(7) 0.038(6) 0.025(5) 0.005(4) -0.005(4) 0.010(5)
C34 0.055(8) 0.037(6) 0.025(5) 0.002(4) -0.022(5) 0.000(6)
C35 0.051(7) 0.022(6) 0.029(5) 0.005(4) -0.007(5) -0.010(5)
C36 0.066(8) 0.023(6) 0.041(6) -0.002(5) -0.014(6) -0.014(6)
C37 0.050(8) 0.023(6) 0.045(7) -0.006(5) -0.015(6) -0.005(5)
C38 0.054(8) 0.026(6) 0.036(6) -0.003(5) -0.004(5) -0.002(5)
C39 0.025(5) 0.027(5) 0.028(4) 0.004(4) -0.009(5) -0.006(5)
C40 0.027(5) 0.017(5) 0.013(4) 0.003(3) 0.004(4) -0.007(4)
C41 0.024(5) 0.018(5) 0.022(4) -0.001(4) 0.000(4) -0.005(4)
C42 0.026(5) 0.038(6) 0.017(4) -0.001(4) 0.007(4) -0.002(5)
C43 0.031(6) 0.035(6) 0.019(4) -0.003(4) 0.005(4) 0.002(5)
C44 0.032(5) 0.026(6) 0.017(4) -0.002(4) 0.006(4) -0.004(4)
C45 0.031(6) 0.034(6) 0.014(4) 0.003(4) 0.000(4) -0.004(5)
C46 0.031(6) 0.028(6) 0.024(5) 0.003(4) 0.003(4) 0.004(5)
C47 0.035(6) 0.028(6) 0.027(5) 0.001(4) -0.003(4) 0.002(5)
C48 0.037(6) 0.025(6) 0.031(5) -0.004(4) 0.000(5) -0.004(5)
C49 0.043(7) 0.046(7) 0.034(6) 0.012(5) 0.011(5) 0.013(6)
C50 0.037(5) 0.043(6) 0.015(4) -0.004(5) 0.006(4) -0.010(6)
C51 0.049(7) 0.045(7) 0.012(4) 0.003(4) 0.002(4) -0.001(6)
C52 0.047(7) 0.051(8) 0.022(5) 0.001(5) 0.010(5) -0.004(6)
C53 0.065(9) 0.046(8) 0.018(5) -0.001(5) 0.011(5) -0.004(6)
C54 0.025(5) 0.031(5) 0.025(4) -0.001(4) -0.004(5) 0.006(5)
O100 0.103(9) 0.066(7) 0.102(8) 0.011(6) -0.023(7) 0.002(7)
C101 0.101(9) 0.065(7) 0.101(8) 0.011(6) -0.025(7) 0.000(7)
C102 0.101(9) 0.064(7) 0.100(8) 0.010(7) -0.025(7) -0.001(7)
C103 0.102(9) 0.065(7) 0.100(9) 0.010(7) -0.025(8) -0.002(8)
C104 0.103(9) 0.066(7) 0.102(8) 0.010(7) -0.026(7) 0.000(7)
O110 0.102(9) 0.066(7) 0.103(8) 0.011(7) -0.024(8) 0.000(7)
C111 0.101(9) 0.065(7) 0.101(8) 0.011(7) -0.025(8) 0.000(7)
C112 0.102(9) 0.066(7) 0.101(8) 0.010(7) -0.025(8) 0.000(7)
C113 0.103(9) 0.065(7) 0.101(8) 0.010(7) -0.025(8) -0.001(8)
C114 0.103(9) 0.065(7) 0.102(9) 0.011(7) -0.024(8) 0.001(8)
O200 0.129(9) 0.209(13) 0.090(7) 0.024(8) 0.001(7) 0.022(10)
C201 0.125(10) 0.201(13) 0.080(7) 0.022(8) 0.003(8) 0.018(10)
C202 0.121(10) 0.197(13) 0.077(7) 0.022(8) 0.009(8) 0.018(10)
C203 0.120(10) 0.199(13) 0.078(8) 0.021(8) 0.008(8) 0.018(10)
C204 0.127(10) 0.208(13) 0.088(8) 0.021(8) 0.005(8) 0.017(10)

loop_
_atom_type_symbol
_atom_type_description
_atom_type_scat_dispersion_real
_atom_type_scat_dispersion_imag
_atom_type_scat_source
C C 0.0033 0.0016 'International Tables Vol C Tables 4.2.6.8 and 6.1.1.4'
H H 0.0000 0.0000 'International Tables Vol C Tables 4.2.6.8 and 6.1.1.4'
N N 0.0061 0.0033 'International Tables Vol C Tables 4.2.6.8 and 6.1.1.4'
O O 0.0106 0.0060 'International Tables Vol C Tables 4.2.6.8 and 6.1.1.4'
Cl Cl 0.1484 0.1585 'International Tables Vol C Tables 4.2.6.8 and 6.1.1.4'
U U -9.6767 9.6646 'International Tables Vol C Tables 4.2.6.8 and 6.1.1.4'

loop_
_geom_angle_atom_site_label_1
_geom_angle_atom_site_label_2
_geom_angle_atom_site_label_3
_geom_angle
_geom_angle_site_symmetry_1
_geom_angle_site_symmetry_3
_geom_angle_publ_flag
Cl1 U1 N4 76.64(18) . . ?
O1 U1 Cl1 79.75(17) . . ?
O1 U1 O2 83.1(2) . . ?
O1 U1 O3 134.3(2) . . ?
O1 U1 N1 69.6(2) . . ?
O1 U1 N2 131.9(2) . . ?
O1 U1 N3 144.7(2) . . ?
O1 U1 N4 79.5(2) . . ?
O2 U1 Cl1 128.05(18) . . ?
O2 U1 N1 80.5(2) . . ?
O2 U1 N2 69.9(2) . . ?
O2 U1 N3 130.6(2) . . ?
O2 U1 N4 146.3(2) . . ?
O3 U1 Cl1 75.63(18) . . ?
O3 U1 O2 82.7(2) . . ?
O3 U1 N1 148.4(2) . . ?
O3 U1 N2 81.9(2) . . ?
O3 U1 N3 69.7(2) . . ?
O3 U1 N4 129.4(2) . . ?
N1 U1 Cl1 135.23(19) . . ?
N1 U1 N3 102.2(2) . . ?
N1 U1 N4 66.5(3) . . ?
N2 U1 Cl1 147.93(17) . . ?
N2 U1 N1 67.3(2) . . ?
N2 U1 N3 66.3(2) . . ?
N2 U1 N4 101.5(2) . . ?
N3 U1 Cl1 84.39(19) . . ?
N3 U1 N4 66.2(2) . . ?
C11 O1 U1 147.7(6) . . ?
C26 O2 U1 145.9(6) . . ?
C41 O3 U1 149.2(6) . . ?
C1 N1 U1 110.8(5) . . ?
C1 N1 C9 107.4(8) . . ?
C8 N1 U1 110.7(6) . . ?
C8 N1 C1 108.9(8) . . ?
C8 N1 C9 109.4(7) . . ?
C9 N1 U1 109.6(5) . . ?
C2 N2 U1 110.3(5) . . ?
C2 N2 C3 109.7(7) . . ?
C2 N2 C24 109.3(8) . . ?
C3 N2 U1 112.7(6) . . ?
C3 N2 C24 107.1(7) . . ?
C24 N2 U1 107.6(5) . . ?
C4 N3 U1 109.9(6) . . ?
C4 N3 C5 110.7(8) . . ?
C4 N3 C39 108.3(7) . . ?
C5 N3 U1 111.9(5) . . ?
C5 N3 C39 106.4(7) . . ?
C39 N3 U1 109.6(5) . . ?
C6 N4 U1 108.1(5) . . ?
C7 N4 U1 109.2(6) . . ?
C7 N4 C6 109.8(8) . . ?
C54 N4 U1 113.0(6) . . ?
C54 N4 C6 108.0(8) . . ?
C54 N4 C7 108.8(8) . . ?
N1 C1 H1A 108.9 . . ?
N1 C1 H1B 108.9 . . ?
N1 C1 C2 113.5(8) . . ?
H1A C1 H1B 107.7 . . ?
C2 C1 H1A 108.9 . . ?
C2 C1 H1B 108.9 . . ?
N2 C2 C1 111.3(8) . . ?
N2 C2 H2A 109.4 . . ?
N2 C2 H2B 109.4 . . ?
C1 C2 H2A 109.4 . . ?
C1 C2 H2B 109.4 . . ?
H2A C2 H2B 108.0 . . ?
N2 C3 H3A 109.2 . . ?
N2 C3 H3B 109.2 . . ?
N2 C3 C4 111.9(8) . . ?
H3A C3 H3B 107.9 . . ?
C4 C3 H3A 109.2 . . ?
C4 C3 H3B 109.2 . . ?
N3 C4 C3 111.0(8) . . ?
N3 C4 H4A 109.4 . . ?
N3 C4 H4B 109.4 . . ?
C3 C4 H4A 109.4 . . ?
C3 C4 H4B 109.4 . . ?
H4A C4 H4B 108.0 . . ?
N3 C5 H5A 109.0 . . ?
N3 C5 H5B 109.0 . . ?
N3 C5 C6 112.9(8) . . ?
H5A C5 H5B 107.8 . . ?
C6 C5 H5A 109.0 . . ?
C6 C5 H5B 109.0 . . ?
N4 C6 C5 113.8(8) . . ?
N4 C6 H6A 108.8 . . ?
N4 C6 H6B 108.8 . . ?
C5 C6 H6A 108.8 . . ?
C5 C6 H6B 108.8 . . ?
H6A C6 H6B 107.7 . . ?
N4 C7 H7A 109.4 . . ?
N4 C7 H7B 109.4 . . ?
N4 C7 C8 111.0(8) . . ?
H7A C7 H7B 108.0 . . ?
C8 C7 H7A 109.4 . . ?
C8 C7 H7B 109.4 . . ?
N1 C8 C7 113.3(8) . . ?
N1 C8 H8A 108.9 . . ?
N1 C8 H8B 108.9 . . ?
C7 C8 H8A 108.9 . . ?
C7 C8 H8B 108.9 . . ?
H8A C8 H8B 107.7 . . ?
N1 C9 H9A 107.8 . . ?
N1 C9 H9B 107.8 . . ?
N1 C9 C10 118.0(8) . . ?
H9A C9 H9B 107.1 . . ?
C10 C9 H9A 107.8 . . ?
C10 C9 H9B 107.8 . . ?
C11 C10 C9 123.7(8) . . ?
C15 C10 C9 117.7(9) . . ?
C15 C10 C11 118.1(9) . . ?
O1 C11 C10 118.7(8) . . ?
O1 C11 C12 119.8(9) . . ?
C10 C11 C12 121.5(8) . . ?
C11 C12 C16 122.6(8) . . ?
C13 C12 C11 116.4(8) . . ?
C13 C12 C16 121.0(8) . . ?
C12 C13 H13 117.9 . . ?
C14 C13 C12 124.2(8) . . ?
C14 C13 H13 117.9 . . ?
C13 C14 C20 122.8(8) . . ?
C15 C14 C13 117.2(8) . . ?
C15 C14 C20 119.9(9) . . ?
C10 C15 H15 118.7 . . ?
C14 C15 C10 122.6(9) . . ?
C14 C15 H15 118.7 . . ?
C17 C16 C12 111.6(8) . . ?
C18 C16 C12 111.2(9) . . ?
C18 C16 C17 109.0(9) . . ?
C18 C16 C19 107.4(8) . . ?
C19 C16 C12 111.4(8) . . ?
C19 C16 C17 105.9(9) . . ?
C16 C17 H17A 109.5 . . ?
C16 C17 H17B 109.5 . . ?
C16 C17 H17C 109.5 . . ?
H17A C17 H17B 109.5 . . ?
H17A C17 H17C 109.5 . . ?
H17B C17 H17C 109.5 . . ?
C16 C18 H18A 109.5 . . ?
C16 C18 H18B 109.5 . . ?
C16 C18 H18C 109.5 . . ?
H18A C18 H18B 109.5 . . ?
H18A C18 H18C 109.5 . . ?
H18B C18 H18C 109.5 . . ?
C16 C19 H19A 109.5 . . ?
C16 C19 H19B 109.5 . . ?
C16 C19 H19C 109.5 . . ?
H19A C19 H19B 109.5 . . ?
H19A C19 H19C 109.5 . . ?
H19B C19 H19C 109.5 . . ?
C14 C20 C22 110.1(8) . . ?
C21 C20 C14 113.0(9) . . ?
C21 C20 C22 108.0(8) . . ?
C21 C20 C23 108.1(9) . . ?
C23 C20 C14 109.0(8) . . ?
C23 C20 C22 108.4(9) . . ?
C20 C21 H21A 109.5 . . ?
C20 C21 H21B 109.5 . . ?
C20 C21 H21C 109.5 . . ?
H21A C21 H21B 109.5 . . ?
H21A C21 H21C 109.5 . . ?
H21B C21 H21C 109.5 . . ?
C20 C22 H22A 109.5 . . ?
C20 C22 H22B 109.5 . . ?
C20 C22 H22C 109.5 . . ?
H22A C22 H22B 109.5 . . ?
H22A C22 H22C 109.5 . . ?
H22B C22 H22C 109.5 . . ?
C20 C23 H23A 109.5 . . ?
C20 C23 H23B 109.5 . . ?
C20 C23 H23C 109.5 . . ?
H23A C23 H23B 109.5 . . ?
H23A C23 H23C 109.5 . . ?
H23B C23 H23C 109.5 . . ?
N2 C24 H24A 107.7 . . ?
N2 C24 H24B 107.7 . . ?
N2 C24 C25 118.6(8) . . ?
H24A C24 H24B 107.1 . . ?
C25 C24 H24A 107.7 . . ?
C25 C24 H24B 107.7 . . ?
C26 C25 C24 122.5(9) . . ?
C30 C25 C24 117.4(8) . . ?
C30 C25 C26 119.6(9) . . ?
O2 C26 C25 118.3(9) . . ?
O2 C26 C27 123.7(9) . . ?
C27 C26 C25 117.9(8) . . ?
C26 C27 C31 120.4(8) . . ?
C28 C27 C26 118.8(8) . . ?
C28 C27 C31 120.6(9) . . ?
C27 C28 H28 118.0 . . ?
C29 C28 C27 123.9(9) . . ?
C29 C28 H28 118.0 . . ?
C28 C29 C35 122.9(10) . . ?
C30 C29 C28 116.3(10) . . ?
C30 C29 C35 120.8(9) . . ?
C25 C30 H30 118.3 . . ?
C29 C30 C25 123.3(9) . . ?
C29 C30 H30 118.3 . . ?
C32 C31 C27 108.4(8) . . ?
C32 C31 C34 108.4(10) . . ?
C33 C31 C27 111.1(8) . . ?
C33 C31 C32 109.8(9) . . ?
C33 C31 C34 107.7(8) . . ?
C34 C31 C27 111.5(8) . . ?
C31 C32 H32A 109.5 . . ?
C31 C32 H32B 109.5 . . ?
C31 C32 H32C 109.5 . . ?
H32A C32 H32B 109.5 . . ?
H32A C32 H32C 109.5 . . ?
H32B C32 H32C 109.5 . . ?
C31 C33 H33A 109.5 . . ?
C31 C33 H33B 109.5 . . ?
C31 C33 H33C 109.5 . . ?
H33A C33 H33B 109.5 . . ?
H33A C33 H33C 109.5 . . ?
H33B C33 H33C 109.5 . . ?
C31 C34 H34A 109.5 . . ?
C31 C34 H34B 109.5 . . ?
C31 C34 H34C 109.5 . . ?
H34A C34 H34B 109.5 . . ?
H34A C34 H34C 109.5 . . ?
H34B C34 H34C 109.5 . . ?
C29 C35 C36 113.1(9) . . ?
C29 C35 C38 109.4(9) . . ?
C37 C35 C29 108.6(10) . . ?
C37 C35 C36 108.6(10) . . ?
C37 C35 C38 109.8(10) . . ?
C38 C35 C36 107.3(10) . . ?
C35 C36 H36A 109.5 . . ?
C35 C36 H36B 109.5 . . ?
C35 C36 H36C 109.5 . . ?
H36A C36 H36B 109.5 . . ?
H36A C36 H36C 109.5 . . ?
H36B C36 H36C 109.5 . . ?
C35 C37 H37A 109.5 . . ?
C35 C37 H37B 109.5 . . ?
C35 C37 H37C 109.5 . . ?
H37A C37 H37B 109.5 . . ?
H37A C37 H37C 109.5 . . ?
H37B C37 H37C 109.5 . . ?
C35 C38 H38A 109.5 . . ?
C35 C38 H38B 109.5 . . ?
C35 C38 H38C 109.5 . . ?
H38A C38 H38B 109.5 . . ?
H38A C38 H38C 109.5 . . ?
H38B C38 H38C 109.5 . . ?
N3 C39 H39A 108.2 . . ?
N3 C39 H39B 108.2 . . ?
N3 C39 C40 116.4(8) . . ?
H39A C39 H39B 107.3 . . ?
C40 C39 H39A 108.2 . . ?
C40 C39 H39B 108.2 . . ?
C41 C40 C39 124.2(8) . . ?
C41 C40 C45 119.8(9) . . ?
C45 C40 C39 115.7(8) . . ?
O3 C41 C40 118.9(9) . . ?
O3 C41 C42 121.1(9) . . ?
C40 C41 C42 120.0(9) . . ?
C41 C42 C46 122.3(8) . . ?
C43 C42 C41 116.7(10) . . ?
C43 C42 C46 120.9(9) . . ?
C42 C43 H43 117.7 . . ?
C44 C43 C42 124.6(10) . . ?
C44 C43 H43 117.7 . . ?
C43 C44 C45 117.1(9) . . ?
C43 C44 C50 119.8(10) . . ?
C45 C44 C50 123.0(10) . . ?
C40 C45 H45 119.3 . . ?
C44 C45 C40 121.4(9) . . ?
C44 C45 H45 119.3 . . ?
C42 C46 C47 109.8(9) . . ?
C42 C46 C48 110.8(9) . . ?
C48 C46 C47 110.3(9) . . ?
C49 C46 C42 112.6(8) . . ?
C49 C46 C47 106.8(9) . . ?
C49 C46 C48 106.6(9) . . ?
C46 C47 H47A 109.5 . . ?
C46 C47 H47B 109.5 . . ?
C46 C47 H47C 109.5 . . ?
H47A C47 H47B 109.5 . . ?
H47A C47 H47C 109.5 . . ?
H47B C47 H47C 109.5 . . ?
C46 C48 H48A 109.5 . . ?
C46 C48 H48B 109.5 . . ?
C46 C48 H48C 109.5 . . ?
H48A C48 H48B 109.5 . . ?
H48A C48 H48C 109.5 . . ?
H48B C48 H48C 109.5 . . ?
C46 C49 H49A 109.5 . . ?
C46 C49 H49B 109.5 . . ?
C46 C49 H49C 109.5 . . ?
H49A C49 H49B 109.5 . . ?
H49A C49 H49C 109.5 . . ?
H49B C49 H49C 109.5 . . ?
C51 C50 C44 107.9(9) . . ?
C52 C50 C44 110.1(8) . . ?
C52 C50 C51 109.2(10) . . ?
C53 C50 C44 111.8(10) . . ?
C53 C50 C51 110.2(9) . . ?
C53 C50 C52 107.6(10) . . ?
C50 C51 H51A 109.5 . . ?
C50 C51 H51B 109.5 . . ?
C50 C51 H51C 109.5 . . ?
H51A C51 H51B 109.5 . . ?
H51A C51 H51C 109.5 . . ?
H51B C51 H51C 109.5 . . ?
C50 C52 H52A 109.5 . . ?
C50 C52 H52B 109.5 . . ?
C50 C52 H52C 109.5 . . ?
H52A C52 H52B 109.5 . . ?
H52A C52 H52C 109.5 . . ?
H52B C52 H52C 109.5 . . ?
C50 C53 H53A 109.5 . . ?
C50 C53 H53B 109.5 . . ?
C50 C53 H53C 109.5 . . ?
H53A C53 H53B 109.5 . . ?
H53A C53 H53C 109.5 . . ?
H53B C53 H53C 109.5 . . ?
N4 C54 H54A 109.5 . . ?
N4 C54 H54B 109.5 . . ?
N4 C54 H54C 109.5 . . ?
H54A C54 H54B 109.5 . . ?
H54A C54 H54C 109.5 . . ?
H54B C54 H54C 109.5 . . ?
C104 O100 C101 106.2(18) . . ?
O100 C101 H10A 110.8 . . ?
O100 C101 H10B 110.8 . . ?
O100 C101 C102 105(2) . . ?
H10A C101 H10B 108.9 . . ?
C102 C101 H10A 110.8 . . ?
C102 C101 H10B 110.8 . . ?
C101 C102 H10C 109.5 . . ?
C101 C102 H10D 109.5 . . ?
H10C C102 H10D 108.1 . . ?
C103 C102 C101 111(2) . . ?
C103 C102 H10C 109.5 . . ?
C103 C102 H10D 109.5 . . ?
C102 C103 H10E 111.5 . . ?
C102 C103 H10F 111.5 . . ?
C102 C103 C104 101.3(19) . . ?
H10E C103 H10F 109.3 . . ?
C104 C103 H10E 111.5 . . ?
C104 C103 H10F 111.5 . . ?
O100 C104 C103 113(2) . . ?
O100 C104 H10G 109.0 . . ?
O100 C104 H10H 109.0 . . ?
C103 C104 H10G 109.0 . . ?
C103 C104 H10H 109.0 . . ?
H10G C104 H10H 107.8 . . ?
C114 O110 C111 108(3) . . ?
O110 C111 H11A 111.3 . . ?
O110 C111 H11B 111.3 . . ?
O110 C111 C112 102(3) . . ?
H11A C111 H11B 109.2 . . ?
C112 C111 H11A 111.3 . . ?
C112 C111 H11B 111.3 . . ?
C111 C112 H11C 110.1 . . ?
C111 C112 H11D 110.1 . . ?
H11C C112 H11D 108.4 . . ?
C113 C112 C111 108(3) . . ?
C113 C112 H11C 110.1 . . ?
C113 C112 H11D 110.1 . . ?
C112 C113 H11E 111.7 . . ?
C112 C113 H11F 111.7 . . ?
C112 C113 C114 101(3) . . ?
H11E C113 H11F 109.4 . . ?
C114 C113 H11E 111.7 . . ?
C114 C113 H11F 111.7 . . ?
O110 C114 C113 111(3) . . ?
O110 C114 H11G 109.4 . . ?
O110 C114 H11H 109.4 . . ?
C113 C114 H11G 109.4 . . ?
C113 C114 H11H 109.4 . . ?
H11G C114 H11H 108.0 . . ?
C204 O200 C201 114.8(17) . . ?
O200 C201 H20A 111.4 . . ?
O200 C201 H20B 111.4 . . ?
O200 C201 C202 101.7(18) . . ?
H20A C201 H20B 109.3 . . ?
C202 C201 H20A 111.4 . . ?
C202 C201 H20B 111.4 . . ?
C201 C202 H20C 109.1 . . ?
C201 C202 H20D 109.1 . . ?
H20C C202 H20D 107.8 . . ?
C203 C202 C201 112(2) . . ?
C203 C202 H20C 109.1 . . ?
C203 C202 H20D 109.1 . . ?
C202 C203 H20E 111.1 . . ?
C202 C203 H20F 111.1 . . ?
C202 C203 C204 103.3(18) . . ?
H20E C203 H20F 109.1 . . ?
C204 C203 H20E 111.1 . . ?
C204 C203 H20F 111.1 . . ?
O200 C204 C203 107(2) . . ?
O200 C204 H20G 110.4 . . ?
O200 C204 H20H 110.4 . . ?
C203 C204 H20G 110.4 . . ?
C203 C204 H20H 110.4 . . ?
H20G C204 H20H 108.6 . . ?

loop_
_geom_bond_atom_site_label_1
_geom_bond_atom_site_label_2
_geom_bond_distance
_geom_bond_site_symmetry_2
_geom_bond_publ_flag
U1 Cl1 2.770(2) . ?
U1 O1 2.152(6) . ?
U1 O2 2.211(6) . ?
U1 O3 2.175(6) . ?
U1 N1 2.717(8) . ?
U1 N2 2.675(7) . ?
U1 N3 2.765(8) . ?
U1 N4 2.788(8) . ?
O1 C11 1.363(10) . ?
O2 C26 1.331(11) . ?
O3 C41 1.334(11) . ?
N1 C1 1.477(11) . ?
N1 C8 1.467(13) . ?
N1 C9 1.482(12) . ?
N2 C2 1.483(12) . ?
N2 C3 1.485(12) . ?
N2 C24 1.488(13) . ?
N3 C4 1.467(13) . ?
N3 C5 1.486(13) . ?
N3 C39 1.508(14) . ?
N4 C6 1.492(12) . ?
N4 C7 1.480(13) . ?
N4 C54 1.461(12) . ?
C1 H1A 0.9900 . ?
C1 H1B 0.9900 . ?
C1 C2 1.520(14) . ?
C2 H2A 0.9900 . ?
C2 H2B 0.9900 . ?
C3 H3A 0.9900 . ?
C3 H3B 0.9900 . ?
C3 C4 1.533(14) . ?
C4 H4A 0.9900 . ?
C4 H4B 0.9900 . ?
C5 H5A 0.9900 . ?
C5 H5B 0.9900 . ?
C5 C6 1.500(14) . ?
C6 H6A 0.9900 . ?
C6 H6B 0.9900 . ?
C7 H7A 0.9900 . ?
C7 H7B 0.9900 . ?
C7 C8 1.530(14) . ?
C8 H8A 0.9900 . ?
C8 H8B 0.9900 . ?
C9 H9A 0.9900 . ?
C9 H9B 0.9900 . ?
C9 C10 1.504(13) . ?
C10 C11 1.400(15) . ?
C10 C15 1.396(12) . ?
C11 C12 1.410(12) . ?
C12 C13 1.393(12) . ?
C12 C16 1.542(13) . ?
C13 H13 0.9500 . ?
C13 C14 1.382(15) . ?
C14 C15 1.377(13) . ?
C14 C20 1.533(13) . ?
C15 H15 0.9500 . ?
C16 C17 1.540(15) . ?
C16 C18 1.508(15) . ?
C16 C19 1.540(13) . ?
C17 H17A 0.9800 . ?
C17 H17B 0.9800 . ?
C17 H17C 0.9800 . ?
C18 H18A 0.9800 . ?
C18 H18B 0.9800 . ?
C18 H18C 0.9800 . ?
C19 H19A 0.9800 . ?
C19 H19B 0.9800 . ?
C19 H19C 0.9800 . ?
C20 C21 1.523(15) . ?
C20 C22 1.534(16) . ?
C20 C23 1.528(15) . ?
C21 H21A 0.9800 . ?
C21 H21B 0.9800 . ?
C21 H21C 0.9800 . ?
C22 H22A 0.9800 . ?
C22 H22B 0.9800 . ?
C22 H22C 0.9800 . ?
C23 H23A 0.9800 . ?
C23 H23B 0.9800 . ?
C23 H23C 0.9800 . ?
C24 H24A 0.9900 . ?
C24 H24B 0.9900 . ?
C24 C25 1.514(14) . ?
C25 C26 1.433(13) . ?
C25 C30 1.388(15) . ?
C26 C27 1.422(14) . ?
C27 C28 1.397(14) . ?
C27 C31 1.542(12) . ?
C28 H28 0.9500 . ?
C28 C29 1.389(14) . ?
C29 C30 1.386(15) . ?
C29 C35 1.538(15) . ?
C30 H30 0.9500 . ?
C31 C32 1.525(15) . ?
C31 C33 1.517(14) . ?
C31 C34 1.532(14) . ?
C32 H32A 0.9800 . ?
C32 H32B 0.9800 . ?
C32 H32C 0.9800 . ?
C33 H33A 0.9800 . ?
C33 H33B 0.9800 . ?
C33 H33C 0.9800 . ?
C34 H34A 0.9800 . ?
C34 H34B 0.9800 . ?
C34 H34C 0.9800 . ?
C35 C36 1.560(16) . ?
C35 C37 1.536(18) . ?
C35 C38 1.547(16) . ?
C36 H36A 0.9800 . ?
C36 H36B 0.9800 . ?
C36 H36C 0.9800 . ?
C37 H37A 0.9800 . ?
C37 H37B 0.9800 . ?
C37 H37C 0.9800 . ?
C38 H38A 0.9800 . ?
C38 H38B 0.9800 . ?
C38 H38C 0.9800 . ?
C39 H39A 0.9900 . ?
C39 H39B 0.9900 . ?
C39 C40 1.531(14) . ?
C40 C41 1.403(13) . ?
C40 C45 1.405(12) . ?
C41 C42 1.420(14) . ?
C42 C43 1.403(13) . ?
C42 C46 1.531(15) . ?
C43 H43 0.9500 . ?
C43 C44 1.381(15) . ?
C44 C45 1.393(15) . ?
C44 C50 1.541(12) . ?
C45 H45 0.9500 . ?
C46 C47 1.534(14) . ?
C46 C48 1.533(16) . ?
C46 C49 1.529(15) . ?
C47 H47A 0.9800 . ?
C47 H47B 0.9800 . ?
C47 H47C 0.9800 . ?
C48 H48A 0.9800 . ?
C48 H48B 0.9800 . ?
C48 H48C 0.9800 . ?
C49 H49A 0.9800 . ?
C49 H49B 0.9800 . ?
C49 H49C 0.9800 . ?
C50 C51 1.539(15) . ?
C50 C52 1.528(17) . ?
C50 C53 1.506(18) . ?
C51 H51A 0.9800 . ?
C51 H51B 0.9800 . ?
C51 H51C 0.9800 . ?
C52 H52A 0.9800 . ?
C52 H52B 0.9800 . ?
C52 H52C 0.9800 . ?
C53 H53A 0.9800 . ?
C53 H53B 0.9800 . ?
C53 H53C 0.9800 . ?
C54 H54A 0.9800 . ?
C54 H54B 0.9800 . ?
C54 H54C 0.9800 . ?
O100 C101 1.47(3) . ?
O100 C104 1.39(3) . ?
C101 H10A 0.9900 . ?
C101 H10B 0.9900 . ?
C101 C102 1.49(3) . ?
C102 H10C 0.9900 . ?
C102 H10D 0.9900 . ?
C102 C103 1.44(3) . ?
C103 H10E 0.9900 . ?
C103 H10F 0.9900 . ?
C103 C104 1.51(3) . ?
C104 H10G 0.9900 . ?
C104 H10H 0.9900 . ?
O110 C111 1.47(3) . ?
O110 C114 1.37(3) . ?
C111 H11A 0.9900 . ?
C111 H11B 0.9900 . ?
C111 C112 1.50(3) . ?
C112 H11C 0.9900 . ?
C112 H11D 0.9900 . ?
C112 C113 1.45(3) . ?
C113 H11E 0.9900 . ?
C113 H11F 0.9900 . ?
C113 C114 1.52(3) . ?
C114 H11G 0.9900 . ?
C114 H11H 0.9900 . ?
O200 C201 1.44(3) . ?
O200 C204 1.40(2) . ?
C201 H20A 0.9900 . ?
C201 H20B 0.9900 . ?
C201 C202 1.47(2) . ?
C202 H20C 0.9900 . ?
C202 H20D 0.9900 . ?
C202 C203 1.46(3) . ?
C203 H20E 0.9900 . ?
C203 H20F 0.9900 . ?
C203 C204 1.51(3) . ?
C204 H20G 0.9900 . ?
C204 H20H 0.9900 . ?

loop_
_geom_torsion_atom_site_label_1
_geom_torsion_atom_site_label_2
_geom_torsion_atom_site_label_3
_geom_torsion_atom_site_label_4
_geom_torsion
_geom_torsion_site_symmetry_1
_geom_torsion_site_symmetry_2
_geom_torsion_site_symmetry_3
_geom_torsion_site_symmetry_4
_geom_torsion_publ_flag
U1 O1 C11 C10 21.4(17) . . . . ?
U1 O1 C11 C12 -158.3(8) . . . . ?
U1 O2 C26 C25 19.3(16) . . . . ?
U1 O2 C26 C27 -157.1(8) . . . . ?
U1 O3 C41 C40 21.8(17) . . . . ?
U1 O3 C41 C42 -155.8(8) . . . . ?
U1 N1 C1 C2 -38.0(9) . . . . ?
U1 N1 C8 C7 -46.1(9) . . . . ?
U1 N1 C9 C10 -64.9(9) . . . . ?
U1 N2 C2 C1 -49.0(8) . . . . ?
U1 N2 C3 C4 -43.3(10) . . . . ?
U1 N2 C24 C25 -68.7(9) . . . . ?
U1 N3 C4 C3 -46.4(9) . . . . ?
U1 N3 C5 C6 -39.0(10) . . . . ?
U1 N3 C39 C40 -64.3(8) . . . . ?
U1 N4 C6 C5 -49.0(9) . . . . ?
U1 N4 C7 C8 -45.4(9) . . . . ?
O1 C11 C12 C13 176.7(9) . . . . ?
O1 C11 C12 C16 -1.8(15) . . . . ?
O2 C26 C27 C28 172.2(9) . . . . ?
O2 C26 C27 C31 -2.6(15) . . . . ?
O3 C41 C42 C43 -175.9(9) . . . . ?
O3 C41 C42 C46 5.0(15) . . . . ?
N1 C1 C2 N2 60.9(10) . . . . ?
N1 C9 C10 C11 40.6(14) . . . . ?
N1 C9 C10 C15 -148.2(9) . . . . ?
N2 C3 C4 N3 62.4(12) . . . . ?
N2 C24 C25 C26 39.4(14) . . . . ?
N2 C24 C25 C30 -148.5(9) . . . . ?
N3 C5 C6 N4 62.6(11) . . . . ?
N3 C39 C40 C41 44.7(13) . . . . ?
N3 C39 C40 C45 -141.9(9) . . . . ?
N4 C7 C8 N1 64.9(11) . . . . ?
C1 N1 C8 C7 76.0(10) . . . . ?
C1 N1 C9 C10 174.6(8) . . . . ?
C2 N2 C3 C4 -166.6(8) . . . . ?
C2 N2 C24 C25 51.1(11) . . . . ?
C3 N2 C2 C1 75.7(10) . . . . ?
C3 N2 C24 C25 169.8(9) . . . . ?
C4 N3 C5 C6 -161.9(8) . . . . ?
C4 N3 C39 C40 55.6(10) . . . . ?
C5 N3 C4 C3 77.6(10) . . . . ?
C5 N3 C39 C40 174.6(8) . . . . ?
C6 N4 C7 C8 -163.7(8) . . . . ?
C7 N4 C6 C5 69.9(11) . . . . ?
C8 N1 C1 C2 -159.9(8) . . . . ?
C8 N1 C9 C10 56.6(11) . . . . ?
C9 N1 C1 C2 81.7(9) . . . . ?
C9 N1 C8 C7 -166.9(8) . . . . ?
C9 C10 C11 O1 -6.3(15) . . . . ?
C9 C10 C11 C12 173.4(10) . . . . ?
C9 C10 C15 C14 -172.0(9) . . . . ?
C10 C11 C12 C13 -3.0(15) . . . . ?
C10 C11 C12 C16 178.5(9) . . . . ?
C11 C10 C15 C14 -0.3(16) . . . . ?
C11 C12 C13 C14 2.1(16) . . . . ?
C11 C12 C16 C17 59.5(13) . . . . ?
C11 C12 C16 C18 -62.4(12) . . . . ?
C11 C12 C16 C19 177.7(9) . . . . ?
C12 C13 C14 C15 -0.3(16) . . . . ?
C12 C13 C14 C20 -176.6(9) . . . . ?
C13 C12 C16 C17 -118.9(10) . . . . ?
C13 C12 C16 C18 119.1(10) . . . . ?
C13 C12 C16 C19 -0.7(14) . . . . ?
C13 C14 C15 C10 -0.7(16) . . . . ?
C13 C14 C20 C21 -4.9(14) . . . . ?
C13 C14 C20 C22 -125.8(11) . . . . ?
C13 C14 C20 C23 115.3(11) . . . . ?
C15 C10 C11 O1 -177.5(9) . . . . ?
C15 C10 C11 C12 2.2(15) . . . . ?
C15 C14 C20 C21 178.9(9) . . . . ?
C15 C14 C20 C22 57.9(13) . . . . ?
C15 C14 C20 C23 -60.9(13) . . . . ?
C16 C12 C13 C14 -179.4(9) . . . . ?
C20 C14 C15 C10 175.8(10) . . . . ?
C24 N2 C2 C1 -167.1(7) . . . . ?
C24 N2 C3 C4 74.9(10) . . . . ?
C24 C25 C26 O2 -2.3(14) . . . . ?
C24 C25 C26 C27 174.3(9) . . . . ?
C24 C25 C30 C29 -170.4(10) . . . . ?
C25 C26 C27 C28 -4.2(14) . . . . ?
C25 C26 C27 C31 -179.0(9) . . . . ?
C26 C25 C30 C29 2.0(15) . . . . ?
C26 C27 C28 C29 2.0(15) . . . . ?
C26 C27 C31 C32 61.3(12) . . . . ?
C26 C27 C31 C33 -59.4(12) . . . . ?
C26 C27 C31 C34 -179.5(10) . . . . ?
C27 C28 C29 C30 2.2(16) . . . . ?
C27 C28 C29 C35 -174.5(10) . . . . ?
C28 C27 C31 C32 -113.4(10) . . . . ?
C28 C27 C31 C33 125.9(10) . . . . ?
C28 C27 C31 C34 5.7(14) . . . . ?
C28 C29 C30 C25 -4.2(15) . . . . ?
C28 C29 C35 C36 -1.8(16) . . . . ?
C28 C29 C35 C37 -122.5(11) . . . . ?
C28 C29 C35 C38 117.7(11) . . . . ?
C30 C25 C26 O2 -174.3(9) . . . . ?
C30 C25 C26 C27 2.3(14) . . . . ?
C30 C29 C35 C36 -178.4(11) . . . . ?
C30 C29 C35 C37 60.9(13) . . . . ?
C30 C29 C35 C38 -58.9(14) . . . . ?
C31 C27 C28 C29 176.8(10) . . . . ?
C35 C29 C30 C25 172.6(10) . . . . ?
C39 N3 C4 C3 -166.1(8) . . . . ?
C39 N3 C5 C6 80.7(9) . . . . ?
C39 C40 C41 O3 -10.9(14) . . . . ?
C39 C40 C41 C42 166.7(9) . . . . ?
C39 C40 C45 C44 -170.4(9) . . . . ?
C40 C41 C42 C43 6.5(14) . . . . ?
C40 C41 C42 C46 -172.6(9) . . . . ?
C41 C40 C45 C44 3.3(15) . . . . ?
C41 C42 C43 C44 -3.7(16) . . . . ?
C41 C42 C46 C47 57.7(13) . . . . ?
C41 C42 C46 C48 -64.3(13) . . . . ?
C41 C42 C46 C49 176.4(10) . . . . ?
C42 C43 C44 C45 0.7(17) . . . . ?
C42 C43 C44 C50 -179.4(10) . . . . ?
C43 C42 C46 C47 -121.3(11) . . . . ?
C43 C42 C46 C48 116.6(11) . . . . ?
C43 C42 C46 C49 -2.6(15) . . . . ?
C43 C44 C45 C40 -0.4(15) . . . . ?
C43 C44 C50 C51 -72.4(13) . . . . ?
C43 C44 C50 C52 46.8(14) . . . . ?
C43 C44 C50 C53 166.3(11) . . . . ?
C45 C40 C41 O3 175.9(9) . . . . ?
C45 C40 C41 C42 -6.4(14) . . . . ?
C45 C44 C50 C51 107.6(12) . . . . ?
C45 C44 C50 C52 -133.3(11) . . . . ?
C45 C44 C50 C53 -13.7(15) . . . . ?
C46 C42 C43 C44 175.4(10) . . . . ?
C50 C44 C45 C40 179.6(10) . . . . ?
C54 N4 C6 C5 -171.6(9) . . . . ?
C54 N4 C7 C8 78.3(10) . . . . ?
O100 C101 C102 C103 -21(5) . . . . ?
C101 O100 C104 C103 -13(4) . . . . ?
C101 C102 C103 C104 12(5) . . . . ?
C102 C103 C104 O100 0(4) . . . . ?
C104 O100 C101 C102 20(4) . . . . ?
O110 C111 C112 C113 33(8) . . . . ?
C111 O110 C114 C113 7(8) . . . . ?
C111 C112 C113 C114 -28(7) . . . . ?
C112 C113 C114 O110 13(7) . . . . ?
C114 O110 C111 C112 -23(8) . . . . ?
O200 C201 C202 C203 10(4) . . . . ?
C201 O200 C204 C203 -2(4) . . . . ?
C201 C202 C203 C204 -11(4) . . . . ?
C202 C203 C204 O200 8(3) . . . . ?
C204 O200 C201 C202 -4(4) . . . . ?
